data_7216299
loop_
_publ_author_name
'Arrais, Aldo'
'Boccaleri, Enrico'
'Croce, Gianluca'
'Milanesio, Marco'
'Orlando, Roberto'
'Diana, Eliano'

_publ_section_title
;
 Synthesis, structural and spectroscopic study of the donor?acceptor
 complexes between fluorene and D2h cyano molecular building
 blocksElectronic supplementary information (ESI) available: The 6 model
 structures 1a, 1b, 2a, 2b, 3a and 3b after periodic full geometry
 optimisation have been submitted in MOLDRAW format. See
 http://www.rsc.org/suppdata/ce/b3/b308380b/
;
_journal_issue 68
_journal_name_full CrystEngComm
_journal_page_first 388
_journal_paper_doi 10.1039/b308380b
_journal_volume 5
_journal_year 2003
_chemical_formula_sum 'C25 H14 N4'
_chemical_formula_weight 370.40
_chemical_name_common 'Fluorene-tetracianoquinodimethane complex'
_chemical_name_systematic
;
?
;
_space_group_IT_number 12
_symmetry_cell_setting monoclinic
_symmetry_space_group_name_Hall '-C 2y'
_symmetry_space_group_name_H-M 'C 1 2/m 1'
_atom_sites_solution_hydrogens geom
_atom_sites_solution_primary direct
_atom_sites_solution_secondary difmap
_audit_creation_method SHELXL-97
_cell_angle_alpha 90.00
_cell_angle_beta 103.57(4)
_cell_angle_gamma 90.00
_cell_formula_units_Z 2
_cell_length_a 11.011(3)
_cell_length_b 13.105(3)
_cell_length_c 6.789(1)
_cell_measurement_temperature 293
_cell_volume 952.3(4)
_computing_cell_refinement 'Bruker AXS, SMART32, Version 5.618, 2000'
_computing_data_collection 'Bruker AXS, SMART32, Version 5.618, 2000'
_computing_data_reduction 'Bruker AXS, SAINTplus NT, Version 6.02a, 1999'
_computing_molecular_graphics 'XP in SHELXTL NT ver. 5.1  (Bruker AXS, 1998)'
_computing_publication_material 'XP in SHELXTL NT ver. 5.1  (Bruker AXS, 1998)'
_computing_structure_refinement 'SHELXL-97 (Sheldrick, 1997)'
_computing_structure_solution 'SIR-97 (Giacovazzo, 1999)'
_diffrn_ambient_temperature 293
_diffrn_measured_fraction_theta_full 0.920
_diffrn_measured_fraction_theta_max 0.920
_diffrn_measurement_device_type 'Brucker P4 diffractometer with SMART CCD camera'
_diffrn_radiation_monochromator graphite
_diffrn_radiation_source 'fine-focus sealed tube'
_diffrn_radiation_type MoK\a
_diffrn_radiation_wavelength 0.71069
_diffrn_reflns_av_R_equivalents 0.0166
_diffrn_reflns_av_sigmaI/netI 0.0109
_diffrn_reflns_limit_h_max 12
_diffrn_reflns_limit_h_min -12
_diffrn_reflns_limit_k_max 14
_diffrn_reflns_limit_k_min -14
_diffrn_reflns_limit_l_max 7
_diffrn_reflns_limit_l_min -7
_diffrn_reflns_number 4961
_diffrn_reflns_theta_full 23.24
_diffrn_reflns_theta_max 23.24
_diffrn_reflns_theta_min 2.46
_exptl_absorpt_coefficient_mu 0.079
_exptl_absorpt_correction_type 'SADABS in Bruker AXS, SAINTplus NT, Version 6.02a, 1999'
_exptl_crystal_colour red
_exptl_crystal_density_diffrn 1.292
_exptl_crystal_density_method 'not measured'
_exptl_crystal_description prism
_exptl_crystal_F_000 384
_exptl_crystal_size_max 0.42
_exptl_crystal_size_mid 0.14
_exptl_crystal_size_min 0.12
_refine_diff_density_max 0.130
_refine_diff_density_min -0.214
_refine_diff_density_rms 0.040
_refine_ls_extinction_method none
_refine_ls_goodness_of_fit_ref 1.009
_refine_ls_hydrogen_treatment mixed
_refine_ls_matrix_type full
_refine_ls_number_parameters 75
_refine_ls_number_reflns 669
_refine_ls_number_restraints 0
_refine_ls_restrained_S_all 1.009
_refine_ls_R_factor_all 0.0645
_refine_ls_R_factor_gt 0.0582
_refine_ls_shift/su_max 0.000
_refine_ls_shift/su_mean 0.000
_refine_ls_structure_factor_coef Fsqd
_refine_ls_weighting_details 'calc w=1/[\s^2^(Fo^2^)+(0.1000P)^2^+0.9419P] where P=(Fo^2^+2Fc^2^)/3'
_refine_ls_weighting_scheme calc
_refine_ls_wR_factor_gt 0.1668
_refine_ls_wR_factor_ref 0.1726
_reflns_number_gt 599
_reflns_number_total 669
_reflns_threshold_expression >2sigma(I)
_cod_data_source_file b308380b.txt
_cod_data_source_block ald4-fin
_cod_depositor_comments
;
The following automatic conversions were performed:

'_symmetry_cell_setting' value 'Monoclinic' changed to 'monoclinic'
according to
/usr/data/users/saulius/automatic-downloads/retrospective/RSC/lib/dictionaries/cif_core.dic
dictionary named 'cif_core.dic' version 2.4.2 from 2011-04-26.

Automatic conversion script
Id: cif_fix_values 2281 2013-09-26 08:29:07Z andrius 
;
_cod_original_cell_volume 952.3(6)
_cod_original_sg_symbol_H-M C2/m
_cod_database_code 7216299

loop_
_symmetry_equiv_pos_as_xyz
'x, y, z'
'-x, y, -z'
'x+1/2, y+1/2, z'
'-x+1/2, y+1/2, -z'
'-x, -y, -z'
'x, -y, z'
'-x+1/2, -y+1/2, -z'
'x+1/2, -y+1/2, z'

loop_
_atom_site_label
_atom_site_type_symbol
_atom_site_fract_x
_atom_site_fract_y
_atom_site_fract_z
_atom_site_U_iso_or_equiv
_atom_site_adp_type
_atom_site_occupancy
_atom_site_symmetry_multiplicity
_atom_site_calc_flag
_atom_site_refinement_flags
_atom_site_disorder_assembly
_atom_site_disorder_group
N1 N 0.6112(2) 0.16510(19) 0.3480(4) 0.0737(9) Uani 1 1 d . . .
C1 C 0.9376(2) 0.09393(15) 0.4762(4) 0.0443(7) Uani 1 1 d . . .
H1 H 0.8950 0.1558 0.4604 0.053 Uiso 1 1 calc R A 1
C2 C 0.8674(3) 0.0000 0.4486(5) 0.0427(9) Uani 1 2 d S . 1
C3 C 0.7400(3) 0.0000 0.3992(5) 0.0462(9) Uani 1 2 d S . 1
C4 C 0.6688(3) 0.09228(19) 0.3709(4) 0.0525(8) Uani 1 1 d . . 1
C5 C 0.8685(5) -0.0888(3) 0.9482(5) 0.0984(16) Uani 1 1 d . . 1
H5A H 0.9131 -0.1540 0.9652 0.118 Uiso 1 1 d . B 1
C6 C 0.9320(5) 0.0000 0.9732(7) 0.099(2) Uani 1 2 d S . 1
C7 C 0.6818(5) 0.0000 0.8744(7) 0.0924(17) Uani 1 2 d S . 1
H7A H 0.5949 0.0000 0.8401 0.111 Uiso 1 2 calc SR . 1
C8 C 1.0000 -0.1474(5) 1.0000 0.0520(18) Uani 0.50 2 d SP . 1
H8A H 0.9994 -0.1917 1.1143 0.062 Uiso 0.25 1 calc PR . 1
H8B H 1.0006 -0.1917 0.8857 0.062 Uiso 0.25 1 calc PR . 1
C9 C 0.7423(5) -0.0891(3) 0.8982(5) 0.0912(14) Uani 1 1 d . . 1
H9A H 0.6983 -0.1503 0.8807 0.109 Uiso 1 1 calc R . 1

loop_
_atom_site_aniso_label
_atom_site_aniso_U_11
_atom_site_aniso_U_22
_atom_site_aniso_U_33
_atom_site_aniso_U_23
_atom_site_aniso_U_13
_atom_site_aniso_U_12
N1 0.0783(18) 0.0556(16) 0.088(2) 0.0047(13) 0.0202(15) 0.0131(13)
C1 0.0620(14) 0.0301(13) 0.0426(15) 0.0008(9) 0.0158(14) 0.0037(9)
C2 0.061(2) 0.0358(17) 0.0336(18) 0.000 0.0168(17) 0.000
C3 0.062(2) 0.0398(18) 0.0402(19) 0.000 0.0177(18) 0.000
C4 0.0592(16) 0.0457(15) 0.0537(17) 0.0009(11) 0.0155(14) 0.0033(13)
C5 0.151(4) 0.110(3) 0.0422(19) 0.0206(18) 0.038(3) 0.069(3)
C6 0.065(3) 0.202(7) 0.033(3) 0.000 0.017(3) 0.000
C7 0.063(3) 0.162(6) 0.051(3) 0.000 0.010(3) 0.000
C8 0.067(5) 0.046(4) 0.037(4) 0.000 -0.001(4) 0.000
C9 0.146(4) 0.081(2) 0.051(2) -0.0082(16) 0.031(2) -0.044(3)

loop_
_atom_type_symbol
_atom_type_description
_atom_type_scat_dispersion_real
_atom_type_scat_dispersion_imag
_atom_type_scat_source
C C 0.0033 0.0016 'International Tables Vol C Tables 4.2.6.8 and 6.1.1.4'
H H 0.0000 0.0000 'International Tables Vol C Tables 4.2.6.8 and 6.1.1.4'
N N 0.0061 0.0033 'International Tables Vol C Tables 4.2.6.8 and 6.1.1.4'

loop_
_geom_angle_atom_site_label_1
_geom_angle_atom_site_label_2
_geom_angle_atom_site_label_3
_geom_angle
_geom_angle_site_symmetry_1
_geom_angle_site_symmetry_3
C1 C1 C2 121.38(16) 2_756 .
C3 C2 C1 121.38(16) . .
C3 C2 C1 121.38(16) . 6
C1 C2 C1 117.2(3) . 6
C2 C3 C4 122.21(17) . 6
C2 C3 C4 122.21(17) . .
C4 C3 C4 115.6(3) 6 .
N1 C4 C3 179.4(3) . .
C6 C5 C9 120.5(4) . .
C6 C5 C8 88.3(4) . .
C9 C5 C8 151.2(5) . .
C5 C6 C5 119.4(5) . 6
C5 C6 C6 120.3(3) . 5_757
C5 C6 C6 120.3(3) 6 5_757
C9 C7 C9 122.0(5) 6 .
C5 C8 C5 122.7(6) 2_757 .
C7 C9 C5 118.8(4) . .

loop_
_geom_bond_atom_site_label_1
_geom_bond_atom_site_label_2
_geom_bond_distance
_geom_bond_site_symmetry_2
N1 C4 1.136(3) .
C1 C1 1.336(5) 2_756
C1 C2 1.442(3) .
C2 C3 1.364(5) .
C2 C1 1.442(3) 6
C3 C4 1.429(3) 6
C3 C4 1.429(3) .
C5 C6 1.348(6) .
C5 C9 1.351(7) .
C5 C8 1.604(5) .
C6 C5 1.348(6) 6
C6 C6 1.456(10) 5_757
C7 C9 1.336(5) 6
C7 C9 1.336(5) .
C8 C5 1.604(5) 2_757
